data_2020364
loop_
_publ_author_name
'Rothammel, W.'
'Burzlaff, H.'
'Specht, R.'

_publ_section_title
;
 Structure of calcium metaphosphate Ca (P O3)2
;
_journal_name_full 'Acta Crystallographica C (39,1983-)'
_journal_page_first 551
_journal_page_last 553
_journal_volume 45
_journal_year 1989
_chemical_formula_sum 'Ca O6 P2'
_chemical_name_systematic 'Ca (P O3)2'
_space_group_IT_number 14
_symmetry_space_group_name_Hall '-P 2yab'
_symmetry_space_group_name_H-M 'P 1 21/a 1'
_cell_angle_alpha 90
_cell_angle_beta 90.394
_cell_angle_gamma 90
_cell_formula_units_Z 8
_cell_length_a 16.96
_cell_length_b 7.7144
_cell_length_c 6.9963
_cell_volume 915.348
_citation_journal_id_ASTM ACSCEE
_cod_data_source_file Rothammel_ACSCEE_1989_708.cif
_cod_data_source_block Ca1O6P2
_cod_original_cell_volume 915.3478
_cod_original_sg_symbol_Hall '-P 2ybc (z,y,-x)'
_cod_original_formula_sum 'Ca1 O6 P2'
_cod_database_code 2020364

loop_
_symmetry_equiv_pos_as_xyz
x,y,z
-x+1/2,y+1/2,-z
-x,-y,-z
x-1/2,-y-1/2,z

loop_
_atom_site_label
_atom_site_type_symbol
_atom_site_fract_x
_atom_site_fract_y
_atom_site_fract_z
_atom_site_occupancy
_atom_site_U_iso_or_equiv
Ca2 Ca+2 0.32826 0.63719 0.01847 1 0.0
O5 O-2 0.18182 0.3112 0.6581 1 0.0
P1 P+5 0.14531 0.50873 0.21951 1 0.0
P3 P+5 0.03731 0.79959 0.13975 1 0.0
O3 O-2 0.11869 0.3243 0.2237 1 0.0
O8 O-2 -0.04644 0.8196 0.1948 1 0.0
P2 P+5 0.19485 0.5006 0.62862 1 0.0
O7 O-2 0.11699 0.592 0.7033 1 0.0
P4 P+5 0.08846 0.7853 0.73345 1 0.0
O11 O-2 0.15602 0.9073 0.7601 1 0.0
O6 O-2 0.26853 0.5799 0.7006 1 0.0
O10 O-2 0.09281 0.9452 0.1794 1 0.0
O12 O-2 0.46618 0.3375 0.4243 1 0.0
O9 O-2 0.03768 0.7574 -0.0815 1 0.0
O2 O-2 0.1915 0.5533 0.4093 1 0.0
O4 O-2 0.06784 0.6236 0.2331 1 0.0
Ca1 Ca+2 0.10331 0.11351 0.47545 1 0.0
O1 O-2 0.19561 0.5645 0.0598 1 0.0
